data_1542155
loop_
_publ_author_name
'Ozols, J.'
'Ievins, A.'

_publ_section_title
;
 Structure of the triclinic modification of strontium monoborate Sr (B (O
 H)4)2
;
_journal_name_full 'Latvijas PSR Zinatnu Akademijas Vestis, Khimijas Serija'
_journal_page_first 137
_journal_page_last 143
_journal_volume 1964
_journal_year 1964
_chemical_formula_sum 'B2 H8 O8 Sr'
_chemical_name_systematic 'Sr (B (O H)4)2'
_space_group_IT_number 2
_symmetry_space_group_name_Hall '-P 1'
_symmetry_space_group_name_H-M 'P -1'
_cell_angle_alpha 108.28
_cell_angle_beta 80
_cell_angle_gamma 65.85
_cell_formula_units_Z 2
_cell_length_a 8.35
_cell_length_b 5.88
_cell_length_c 7.86
_cell_volume 313.399
_citation_journal_id_ASTM LZAKAM
_cod_data_source_file Ozols_LZAKAM_1964_666.cif
_cod_data_source_block H8B2O8Sr1
_cod_original_cell_volume 313.3988
_cod_original_formula_sum 'H8 B2 O8 Sr1'
_cod_database_code 1542155

loop_
_symmetry_equiv_pos_as_xyz
x,y,z
-x,-y,-z

loop_
_atom_site_label
_atom_site_type_symbol
_atom_site_fract_x
_atom_site_fract_y
_atom_site_fract_z
_atom_site_occupancy
_atom_site_U_iso_or_equiv
O2 O-2 0.296 0.321 0.946 1 0.0
B1 B+3 0.242 0.583 0.958 1 0.0
O6 O-2 0.483 0.238 0.471 1 0.0
O1 O-2 0.071 0.717 0.896 1 0.0
O7 O-2 0.325 0.125 0.25 1 0.0
Sr1 Sr+2 0.189 0.983 0.763 1 0.0
O4 O-2 0.179 0.775 0.179 1 0.0
B2 B+3 0.283 0.333 0.45 1 0.0
O8 O-2 0.192 0.617 0.488 1 0.0
O3 O-2 0.392 0.6 0.854 1 0.0
O5 O-2 0.175 0.275 0.583 1 0.0
